data_4030086
loop_
_publ_author_name
'Nunes, Sandra C. C.'
'Lopes, Susana M. M.'
'Gomes, Clara S. B.'
'Lemos, Am\'erico'
'Pais, Alberto A. C. C.'
'Pinho E Melo, Teresa M V D'

_publ_section_title
;
 Reactions of Nitrosoalkenes with Dipyrromethanes and Pyrroles: Insight
 into the Mechanistic Pathway.
;
_journal_issue 21
_journal_name_full 'The Journal of organic chemistry'
_journal_page_first 10456
_journal_paper_doi 10.1021/jo502095k
_journal_volume 79
_journal_year 2014
_chemical_formula_moiety 'C21 H19 Br N3 O, C21 H24 Br N3 O'
_chemical_formula_sum 'C42 H43 Br2 N6 O2'
_chemical_formula_weight 823.64
_chemical_name_systematic 1-(2'-p-bromophenyl-2'-hydroxyiminoethyl)-5,5'-diethyldipyrromethane
_space_group_IT_number 2
_symmetry_cell_setting triclinic
_symmetry_Int_Tables_number 2
_symmetry_space_group_name_Hall '-P 1'
_symmetry_space_group_name_H-M 'P -1'
_atom_sites_solution_hydrogens geom
_atom_sites_solution_primary direct
_atom_sites_solution_secondary difmap
_audit_creation_method SHELXL-97
_cell_angle_alpha 115.824(8)
_cell_angle_beta 92.346(10)
_cell_angle_gamma 93.969(10)
_cell_formula_units_Z 2
_cell_length_a 9.570(2)
_cell_length_b 14.501(3)
_cell_length_c 16.059(3)
_cell_measurement_reflns_used 1818
_cell_measurement_temperature 150(2)
_cell_measurement_theta_max 20.76
_cell_measurement_theta_min 2.82
_cell_volume 1994.9(7)
_computing_cell_refinement 'Bruker SAINT'
_computing_data_collection 'Bruker APEX2'
_computing_data_reduction 'Bruker SAINT'
_computing_molecular_graphics ORTEP
_computing_publication_material enCIFer
_computing_structure_refinement 'SHELXL-97 (Sheldrick, 2008)'
_computing_structure_solution SIR2004
_diffrn_ambient_temperature 150(2)
_diffrn_measured_fraction_theta_full 0.989
_diffrn_measured_fraction_theta_max 0.989
_diffrn_measurement_device_type 'Bruker APEX-II CCD'
_diffrn_measurement_method '\f and \w scans'
_diffrn_radiation_monochromator graphite
_diffrn_radiation_probe x-ray
_diffrn_radiation_type MoK\a
_diffrn_radiation_wavelength 0.71073
_diffrn_reflns_av_R_equivalents 0.0698
_diffrn_reflns_av_sigmaI/netI 0.1426
_diffrn_reflns_limit_h_max 11
_diffrn_reflns_limit_h_min -11
_diffrn_reflns_limit_k_max 17
_diffrn_reflns_limit_k_min -17
_diffrn_reflns_limit_l_max 14
_diffrn_reflns_limit_l_min -19
_diffrn_reflns_number 16158
_diffrn_reflns_theta_full 25.74
_diffrn_reflns_theta_max 25.74
_diffrn_reflns_theta_min 2.56
_diffrn_source 'fine-focus sealed tube'
_exptl_absorpt_coefficient_mu 2.074
_exptl_absorpt_correction_T_max 0.9216
_exptl_absorpt_correction_T_min 0.6817
_exptl_absorpt_correction_type multi-scan
_exptl_absorpt_process_details 'SADABS (Sheldrick, 1996)'
_exptl_crystal_colour colourless
_exptl_crystal_density_diffrn 1.371
_exptl_crystal_density_method 'not measured'
_exptl_crystal_description plate
_exptl_crystal_F_000 846
_exptl_crystal_size_max 0.20
_exptl_crystal_size_mid 0.10
_exptl_crystal_size_min 0.04
_refine_diff_density_max 0.559
_refine_diff_density_min -0.580
_refine_diff_density_rms 0.090
_refine_ls_extinction_method none
_refine_ls_goodness_of_fit_ref 0.946
_refine_ls_hydrogen_treatment mixed
_refine_ls_matrix_type full
_refine_ls_number_parameters 500
_refine_ls_number_reflns 7549
_refine_ls_number_restraints 4
_refine_ls_restrained_S_all 0.946
_refine_ls_R_factor_all 0.1498
_refine_ls_R_factor_gt 0.0562
_refine_ls_shift/su_max 0.000
_refine_ls_shift/su_mean 0.000
_refine_ls_structure_factor_coef Fsqd
_refine_ls_weighting_details 'calc w=1/[\s^2^(Fo^2^)+(0.0476P)^2^+0.6074P] where P=(Fo^2^+2Fc^2^)/3'
_refine_ls_weighting_scheme calc
_refine_ls_wR_factor_gt 0.0995
_refine_ls_wR_factor_ref 0.1297
_reflns_number_gt 3898
_reflns_number_total 7549
_reflns_threshold_expression >2\s(I)
_cod_data_source_file jo502095k_si_002.cif
_cod_data_source_block 13a
_cod_depositor_comments 'Adding full bibliography for 4030086--4030087.cif.'
_cod_database_code 4030086

loop_
_symmetry_equiv_pos_as_xyz
'x, y, z'
'-x, -y, -z'

loop_
_atom_site_label
_atom_site_type_symbol
_atom_site_fract_x
_atom_site_fract_y
_atom_site_fract_z
_atom_site_U_iso_or_equiv
_atom_site_adp_type
_atom_site_occupancy
_atom_site_symmetry_multiplicity
_atom_site_calc_flag
_atom_site_refinement_flags
_atom_site_disorder_assembly
_atom_site_disorder_group
Br1A Br 0.22965(8) 0.01361(5) 0.55477(4) 0.0557(2) Uani 1 1 d . . .
O19A O 0.6355(4) -0.4546(3) 0.5747(2) 0.0263(9) Uani 1 1 d . . .
H19A H 0.6092 -0.5159 0.5372 0.039 Uiso 1 1 calc R . .
N10A N 0.8500(5) -0.3805(4) 0.9461(3) 0.0309(11) Uani 1 1 d D . .
N11A N 0.7056(5) -0.2483(3) 0.8560(3) 0.0223(10) Uani 1 1 d D . .
N18A N 0.5540(4) -0.3885(3) 0.5557(2) 0.0219(10) Uani 1 1 d . . .
C1A C 0.6284(5) -0.2739(4) 0.7727(3) 0.0196(12) Uani 1 1 d . . .
C2A C 0.4981(5) -0.3141(4) 0.7795(3) 0.0255(13) Uani 1 1 d . . .
H2A H 0.4223 -0.3383 0.7327 0.031 Uiso 1 1 calc R . .
C3A C 0.4949(6) -0.3136(4) 0.8679(3) 0.0285(13) Uani 1 1 d . . .
H3A H 0.4174 -0.3376 0.8908 0.034 Uiso 1 1 calc R . .
C4A C 0.6238(5) -0.2725(4) 0.9141(3) 0.0234(12) Uani 1 1 d . . .
C5A C 0.6808(6) -0.2448(4) 1.0132(3) 0.0263(13) Uani 1 1 d . A .
C6A C 0.8189(6) -0.2877(4) 1.0140(3) 0.0246(13) Uani 1 1 d . . .
C7A C 0.9328(6) -0.2537(4) 1.0793(3) 0.0311(14) Uani 1 1 d . . .
H7A H 0.9436 -0.1909 1.1346 0.037 Uiso 1 1 calc R . .
C8A C 1.0308(6) -0.3286(4) 1.0498(3) 0.0346(15) Uani 1 1 d . . .
H8A H 1.1179 -0.3258 1.0818 0.041 Uiso 1 1 calc R . .
C9A C 0.9768(6) -0.4051(5) 0.9672(4) 0.0372(15) Uani 1 1 d . . .
H9A H 1.0200 -0.4654 0.9306 0.045 Uiso 1 1 calc R . .
C12A C 0.7053(6) -0.1251(4) 1.0673(3) 0.0311(14) Uani 1 1 d . . .
H12C H 0.7449 -0.1064 1.1311 0.037 Uiso 1 1 calc R . .
H12D H 0.7757 -0.0997 1.0367 0.037 Uiso 1 1 calc R . .
C13A C 0.5725(7) -0.0710(5) 1.0726(4) 0.0542(19) Uani 1 1 d . . .
H13A H 0.5273 -0.0943 1.0100 0.081 Uiso 1 1 calc R . .
H13B H 0.5973 0.0036 1.1003 0.081 Uiso 1 1 calc R . .
H13C H 0.5077 -0.0875 1.1110 0.081 Uiso 1 1 calc R . .
C14A C 0.5696(6) -0.2882(5) 1.0595(4) 0.0397(15) Uani 1 1 d . . .
C15A C 0.6108(11) -0.2724(9) 1.1542(7) 0.043(4) Uani 0.528(12) 1 d P A 1
C15C C 0.5583(14) -0.4014(11) 1.0305(8) 0.049(5) Uani 0.472(12) 1 d P A 2
C16A C 0.6924(5) -0.2584(4) 0.6948(3) 0.0243(13) Uani 1 1 d . . .
H16C H 0.7240 -0.1846 0.7159 0.029 Uiso 1 1 calc R . .
H16D H 0.7750 -0.2981 0.6760 0.029 Uiso 1 1 calc R . .
C17A C 0.5843(5) -0.2940(4) 0.6133(3) 0.0205(12) Uani 1 1 d . . .
C20A C 0.5021(5) -0.2201(4) 0.5978(3) 0.0197(12) Uani 1 1 d . . .
C21A C 0.4830(5) -0.1254(4) 0.6711(3) 0.0248(12) Uani 1 1 d . . .
H21A H 0.5264 -0.1081 0.7309 0.030 Uiso 1 1 calc R . .
C22A C 0.4034(6) -0.0571(4) 0.6587(4) 0.0337(14) Uani 1 1 d . . .
H22A H 0.3906 0.0065 0.7097 0.040 Uiso 1 1 calc R . .
C23A C 0.3416(6) -0.0812(4) 0.5716(4) 0.0326(14) Uani 1 1 d . . .
C24A C 0.3595(6) -0.1742(4) 0.4971(3) 0.0353(15) Uani 1 1 d . . .
H24A H 0.3163 -0.1909 0.4373 0.042 Uiso 1 1 calc R . .
C25A C 0.4404(5) -0.2421(4) 0.5105(3) 0.0271(13) Uani 1 1 d . . .
H25A H 0.4544 -0.3051 0.4592 0.033 Uiso 1 1 calc R . .
Br1B Br 0.70768(7) 0.13590(5) 0.73108(4) 0.0411(2) Uani 1 1 d . . .
O19B O 1.1008(4) -0.2180(3) 0.9289(2) 0.0283(9) Uani 1 1 d . . .
H19B H 1.0684 -0.2282 0.9723 0.043 Uiso 1 1 calc R . .
N10B N 0.8350(4) -0.5167(3) 0.6849(3) 0.0231(10) Uani 1 1 d D . .
N11B N 1.1289(4) -0.3703(3) 0.7423(3) 0.0208(10) Uani 1 1 d D . .
N18B N 1.0132(4) -0.1576(3) 0.9053(3) 0.0231(10) Uani 1 1 d . . .
C1B C 1.1621(5) -0.2906(4) 0.7203(3) 0.0216(12) Uani 1 1 d . . .
C2B C 1.1694(5) -0.3327(4) 0.6270(3) 0.0265(13) Uani 1 1 d . . .
H2B H 1.1901 -0.2960 0.5917 0.032 Uiso 1 1 calc R . .
C3B C 1.1412(5) -0.4394(4) 0.5918(3) 0.0252(13) Uani 1 1 d . . .
H3B H 1.1396 -0.4876 0.5284 0.030 Uiso 1 1 calc R . .
C4B C 1.1165(5) -0.4626(4) 0.6638(3) 0.0209(12) Uani 1 1 d . . .
C5B C 1.0841(5) -0.5637(4) 0.6679(3) 0.0213(12) Uani 1 1 d . . .
C6B C 0.9404(5) -0.5667(4) 0.7030(3) 0.0198(12) Uani 1 1 d . . .
C7B C 0.8828(6) -0.6173(4) 0.7506(3) 0.0278(13) Uani 1 1 d . . .
H7B H 0.9301 -0.6592 0.7722 0.033 Uiso 1 1 calc R . .
C8B C 0.7398(6) -0.5961(4) 0.7618(3) 0.0305(13) Uani 1 1 d . . .
H8B H 0.6750 -0.6206 0.7926 0.037 Uiso 1 1 calc R . .
C9B C 0.7132(6) -0.5347(4) 0.7205(3) 0.0269(13) Uani 1 1 d . . .
H9B H 0.6261 -0.5086 0.7168 0.032 Uiso 1 1 calc R . .
C12B C 1.1918(5) -0.5769(4) 0.7343(3) 0.0284(13) Uani 1 1 d . . .
H12A H 1.1942 -0.5169 0.7959 0.034 Uiso 1 1 calc R . .
H12B H 1.1600 -0.6390 0.7419 0.034 Uiso 1 1 calc R . .
C13B C 1.3401(6) -0.5869(5) 0.7028(4) 0.0463(17) Uani 1 1 d . . .
H13D H 1.3428 -0.6531 0.6484 0.070 Uiso 1 1 calc R . .
H13E H 1.4053 -0.5830 0.7531 0.070 Uiso 1 1 calc R . .
H13F H 1.3678 -0.5308 0.6864 0.070 Uiso 1 1 calc R . .
C14B C 1.0832(6) -0.6516(4) 0.5677(3) 0.0342(14) Uani 1 1 d . . .
H14A H 1.0091 -0.6422 0.5280 0.041 Uiso 1 1 calc R . .
H14B H 1.1744 -0.6450 0.5430 0.041 Uiso 1 1 calc R . .
C15B C 1.0585(7) -0.7592(4) 0.5599(4) 0.0442(16) Uani 1 1 d . . .
H15A H 1.1342 -0.7710 0.5961 0.066 Uiso 1 1 calc R . .
H15B H 1.0572 -0.8094 0.4947 0.066 Uiso 1 1 calc R . .
H15C H 0.9682 -0.7671 0.5840 0.066 Uiso 1 1 calc R . .
C16B C 1.1878(5) -0.1823(4) 0.7931(3) 0.0246(12) Uani 1 1 d . . .
H16A H 1.2264 -0.1389 0.7644 0.030 Uiso 1 1 calc R . .
H16B H 1.2599 -0.1792 0.8405 0.030 Uiso 1 1 calc R . .
C17B C 1.0602(5) -0.1381(4) 0.8403(3) 0.0223(12) Uani 1 1 d . . .
C20B C 0.9769(5) -0.0719(4) 0.8132(3) 0.0204(12) Uani 1 1 d . . .
C21B C 0.9879(5) -0.0693(4) 0.7289(3) 0.0245(13) Uani 1 1 d . . .
H21B H 1.0518 -0.1098 0.6876 0.029 Uiso 1 1 calc R . .
C22B C 0.9080(6) -0.0089(4) 0.7036(3) 0.0298(14) Uani 1 1 d . . .
H22B H 0.9173 -0.0072 0.6456 0.036 Uiso 1 1 calc R . .
C23B C 0.8138(5) 0.0493(4) 0.7636(3) 0.0272(13) Uani 1 1 d . . .
C24B C 0.8022(5) 0.0489(4) 0.8477(3) 0.0251(13) Uani 1 1 d . . .
H24B H 0.7393 0.0904 0.8892 0.030 Uiso 1 1 calc R . .
C25B C 0.8819(5) -0.0119(4) 0.8720(3) 0.0253(13) Uani 1 1 d . . .
H25B H 0.8720 -0.0131 0.9302 0.030 Uiso 1 1 calc R . .
H112 H 1.121(4) -0.354(3) 0.8002(15) 0.014(13) Uiso 1 1 d D . .
H101 H 0.790(4) -0.418(3) 0.900(2) 0.031(16) Uiso 1 1 d D . .
H111 H 0.791(3) -0.216(4) 0.863(3) 0.039(17) Uiso 1 1 d D . .
H100 H 0.844(6) -0.481(3) 0.652(3) 0.043(17) Uiso 1 1 d D . .

loop_
_atom_site_aniso_label
_atom_site_aniso_U_11
_atom_site_aniso_U_22
_atom_site_aniso_U_33
_atom_site_aniso_U_23
_atom_site_aniso_U_13
_atom_site_aniso_U_12
Br1A 0.0745(6) 0.0452(4) 0.0581(4) 0.0289(4) 0.0061(4) 0.0313(4)
O19A 0.031(2) 0.021(2) 0.0203(18) 0.0027(16) -0.0082(15) 0.0089(18)
N10A 0.042(3) 0.026(3) 0.022(3) 0.010(2) -0.006(2) -0.002(3)
N11A 0.019(3) 0.024(3) 0.021(2) 0.007(2) 0.001(2) -0.004(2)
N18A 0.022(3) 0.026(3) 0.018(2) 0.010(2) -0.0016(18) 0.009(2)
C1A 0.021(3) 0.015(3) 0.015(2) 0.000(2) -0.007(2) 0.001(2)
C2A 0.017(3) 0.031(3) 0.024(3) 0.008(2) -0.006(2) 0.001(3)
C3A 0.021(3) 0.038(4) 0.028(3) 0.016(3) 0.003(3) 0.002(3)
C4A 0.023(3) 0.022(3) 0.023(3) 0.008(2) 0.005(2) 0.002(3)
C5A 0.031(4) 0.028(3) 0.012(2) 0.003(2) -0.002(2) -0.002(3)
C6A 0.035(4) 0.023(3) 0.017(3) 0.011(2) 0.002(2) -0.001(3)
C7A 0.029(4) 0.042(4) 0.023(3) 0.017(3) -0.004(3) -0.007(3)
C8A 0.036(4) 0.048(4) 0.029(3) 0.026(3) -0.007(3) 0.001(3)
C9A 0.042(4) 0.043(4) 0.036(3) 0.026(3) 0.000(3) 0.010(3)
C12A 0.034(4) 0.027(3) 0.023(3) 0.004(3) -0.002(2) -0.002(3)
C13A 0.057(5) 0.034(4) 0.050(4) -0.001(3) -0.007(3) 0.012(4)
C14A 0.040(4) 0.049(4) 0.032(3) 0.022(3) 0.003(3) -0.013(3)
C15A 0.037(8) 0.065(9) 0.030(6) 0.028(6) -0.009(5) -0.013(6)
C15C 0.042(9) 0.062(11) 0.030(7) 0.013(7) 0.005(6) -0.020(7)
C16A 0.021(3) 0.032(3) 0.018(3) 0.009(2) -0.001(2) 0.002(3)
C17A 0.023(3) 0.022(3) 0.013(2) 0.006(2) 0.000(2) 0.001(3)
C20A 0.022(3) 0.017(3) 0.020(3) 0.007(2) 0.005(2) 0.002(2)
C21A 0.021(3) 0.021(3) 0.027(3) 0.008(3) -0.002(2) -0.002(3)
C22A 0.044(4) 0.018(3) 0.032(3) 0.004(3) 0.004(3) 0.006(3)
C23A 0.041(4) 0.025(3) 0.035(3) 0.015(3) -0.001(3) 0.009(3)
C24A 0.045(4) 0.036(4) 0.029(3) 0.017(3) 0.000(3) 0.013(3)
C25A 0.032(4) 0.028(3) 0.022(3) 0.010(3) 0.004(2) 0.008(3)
Br1B 0.0472(5) 0.0331(4) 0.0489(4) 0.0231(3) -0.0004(3) 0.0092(3)
O19B 0.032(2) 0.031(2) 0.0248(19) 0.0163(18) -0.0001(16) 0.0012(19)
N10B 0.019(3) 0.028(3) 0.024(2) 0.013(2) 0.004(2) 0.006(2)
N11B 0.025(3) 0.018(3) 0.013(2) 0.002(2) 0.0022(19) -0.002(2)
N18B 0.027(3) 0.017(2) 0.020(2) 0.0047(19) -0.0021(19) -0.002(2)
C1B 0.013(3) 0.023(3) 0.031(3) 0.014(3) 0.002(2) -0.002(2)
C2B 0.028(3) 0.033(4) 0.021(3) 0.015(3) 0.001(2) 0.002(3)
C3B 0.030(3) 0.024(3) 0.021(3) 0.009(2) 0.003(2) 0.003(3)
C4B 0.013(3) 0.023(3) 0.026(3) 0.010(2) 0.001(2) 0.003(2)
C5B 0.015(3) 0.022(3) 0.025(3) 0.010(2) 0.001(2) 0.003(2)
C6B 0.016(3) 0.018(3) 0.021(3) 0.004(2) -0.004(2) 0.003(2)
C7B 0.030(4) 0.024(3) 0.033(3) 0.014(3) 0.000(3) 0.012(3)
C8B 0.024(3) 0.030(3) 0.043(3) 0.020(3) 0.008(3) 0.004(3)
C9B 0.019(3) 0.023(3) 0.032(3) 0.005(3) -0.003(2) 0.004(3)
C12B 0.020(3) 0.031(3) 0.037(3) 0.017(3) -0.003(2) 0.005(3)
C13B 0.026(4) 0.051(4) 0.068(4) 0.031(4) 0.003(3) 0.011(3)
C14B 0.034(4) 0.031(4) 0.030(3) 0.005(3) 0.005(3) 0.005(3)
C15B 0.055(5) 0.025(4) 0.039(3) 0.001(3) 0.006(3) 0.005(3)
C16B 0.024(3) 0.024(3) 0.024(3) 0.010(2) -0.003(2) -0.005(3)
C17B 0.020(3) 0.019(3) 0.019(3) 0.001(2) -0.003(2) -0.006(2)
C20B 0.026(3) 0.014(3) 0.015(2) 0.003(2) -0.001(2) -0.008(2)
C21B 0.025(3) 0.024(3) 0.020(3) 0.006(2) 0.002(2) -0.003(3)
C22B 0.033(4) 0.034(4) 0.024(3) 0.016(3) -0.001(3) -0.002(3)
C23B 0.022(3) 0.025(3) 0.035(3) 0.015(3) -0.003(3) -0.003(3)
C24B 0.024(3) 0.021(3) 0.028(3) 0.009(2) 0.004(2) -0.003(3)
C25B 0.025(3) 0.027(3) 0.020(3) 0.008(2) 0.000(2) -0.004(3)

loop_
_atom_type_symbol
_atom_type_description
_atom_type_scat_dispersion_real
_atom_type_scat_dispersion_imag
_atom_type_scat_source
C C 0.0033 0.0016 'International Tables Vol C Tables 4.2.6.8 and 6.1.1.4'
H H 0.0000 0.0000 'International Tables Vol C Tables 4.2.6.8 and 6.1.1.4'
N N 0.0061 0.0033 'International Tables Vol C Tables 4.2.6.8 and 6.1.1.4'
O O 0.0106 0.0060 'International Tables Vol C Tables 4.2.6.8 and 6.1.1.4'
Br Br -0.2901 2.4595 'International Tables Vol C Tables 4.2.6.8 and 6.1.1.4'

loop_
_geom_angle_atom_site_label_1
_geom_angle_atom_site_label_2
_geom_angle_atom_site_label_3
_geom_angle
N18A O19A H19A 109.5
C9A N10A C6A 111.1(5)
C9A N10A H101 127(3)
C6A N10A H101 121(3)
C4A N11A C1A 109.7(4)
C4A N11A H111 134(3)
C1A N11A H111 116(3)
C17A N18A O19A 112.6(4)
C2A C1A N11A 106.6(4)
C2A C1A C16A 131.9(4)
N11A C1A C16A 121.4(4)
C1A C2A C3A 108.6(4)
C1A C2A H2A 125.7
C3A C2A H2A 125.7
C4A C3A C2A 107.4(5)
C4A C3A H3A 126.3
C2A C3A H3A 126.3
C3A C4A N11A 107.7(4)
C3A C4A C5A 132.0(5)
N11A C4A C5A 120.2(5)
C6A C5A C4A 111.0(4)
C6A C5A C12A 108.1(4)
C4A C5A C12A 108.2(4)
C6A C5A C14A 110.6(4)
C4A C5A C14A 108.6(4)
C12A C5A C14A 110.4(4)
N10A C6A C7A 105.4(5)
N10A C6A C5A 123.0(5)
C7A C6A C5A 131.4(5)
C6A C7A C8A 108.3(5)
C6A C7A H7A 125.8
C8A C7A H7A 125.8
C9A C8A C7A 107.2(5)
C9A C8A H8A 126.4
C7A C8A H8A 126.4
C8A C9A N10A 108.0(5)
C8A C9A H9A 126.0
N10A C9A H9A 126.0
C13A C12A C5A 113.8(5)
C13A C12A H12C 108.8
C5A C12A H12C 108.8
C13A C12A H12D 108.8
C5A C12A H12D 108.8
H12C C12A H12D 107.7
C12A C13A H13A 109.5
C12A C13A H13B 109.5
H13A C13A H13B 109.5
C12A C13A H13C 109.5
H13A C13A H13C 109.5
H13B C13A H13C 109.5
C15A C14A C15C 88.2(7)
C15A C14A C5A 115.7(6)
C15C C14A C5A 117.0(6)
C17A C16A C1A 109.3(4)
C17A C16A H16C 109.8
C1A C16A H16C 109.8
C17A C16A H16D 109.8
C1A C16A H16D 109.8
H16C C16A H16D 108.3
N18A C17A C20A 115.5(4)
N18A C17A C16A 123.6(4)
C20A C17A C16A 120.9(4)
C25A C20A C21A 117.9(4)
C25A C20A C17A 121.5(4)
C21A C20A C17A 120.6(4)
C22A C21A C20A 121.5(5)
C22A C21A H21A 119.3
C20A C21A H21A 119.3
C21A C22A C23A 119.6(5)
C21A C22A H22A 120.2
C23A C22A H22A 120.2
C22A C23A C24A 120.4(5)
C22A C23A Br1A 119.5(4)
C24A C23A Br1A 120.1(4)
C25A C24A C23A 119.4(5)
C25A C24A H24A 120.3
C23A C24A H24A 120.3
C24A C25A C20A 121.2(5)
C24A C25A H25A 119.4
C20A C25A H25A 119.4
N18B O19B H19B 109.5
C6B N10B C9B 110.3(4)
C6B N10B H100 124(3)
C9B N10B H100 125(3)
C1B N11B C4B 110.4(4)
C1B N11B H112 116(3)
C4B N11B H112 133(3)
C17B N18B O19B 111.8(4)
C2B C1B N11B 106.7(4)
C2B C1B C16B 131.7(5)
N11B C1B C16B 121.5(4)
C1B C2B C3B 108.3(4)
C1B C2B H2B 125.9
C3B C2B H2B 125.9
C4B C3B C2B 108.5(4)
C4B C3B H3B 125.8
C2B C3B H3B 125.8
C3B C4B N11B 106.1(4)
C3B C4B C5B 132.0(5)
N11B C4B C5B 121.8(4)
C4B C5B C6B 109.5(4)
C4B C5B C12B 111.0(4)
C6B C5B C12B 108.1(4)
C4B C5B C14B 108.0(4)
C6B C5B C14B 109.0(4)
C12B C5B C14B 111.2(4)
N10B C6B C7B 106.3(4)
N10B C6B C5B 121.4(4)
C7B C6B C5B 132.2(4)
C6B C7B C8B 108.1(4)
C6B C7B H7B 125.9
C8B C7B H7B 125.9
C9B C8B C7B 107.4(5)
C9B C8B H8B 126.3
C7B C8B H8B 126.3
C8B C9B N10B 107.9(5)
C8B C9B H9B 126.1
N10B C9B H9B 126.1
C13B C12B C5B 114.4(4)
C13B C12B H12A 108.7
C5B C12B H12A 108.7
C13B C12B H12B 108.7
C5B C12B H12B 108.7
H12A C12B H12B 107.6
C12B C13B H13D 109.5
C12B C13B H13E 109.5
H13D C13B H13E 109.5
C12B C13B H13F 109.5
H13D C13B H13F 109.5
H13E C13B H13F 109.5
C15B C14B C5B 114.9(4)
C15B C14B H14A 108.5
C5B C14B H14A 108.5
C15B C14B H14B 108.5
C5B C14B H14B 108.5
H14A C14B H14B 107.5
C14B C15B H15A 109.5
C14B C15B H15B 109.5
H15A C15B H15B 109.5
C14B C15B H15C 109.5
H15A C15B H15C 109.5
H15B C15B H15C 109.5
C1B C16B C17B 114.4(4)
C1B C16B H16A 108.7
C17B C16B H16A 108.7
C1B C16B H16B 108.7
C17B C16B H16B 108.7
H16A C16B H16B 107.6
N18B C17B C20B 115.4(4)
N18B C17B C16B 122.2(4)
C20B C17B C16B 122.3(4)
C21B C20B C25B 118.0(5)
C21B C20B C17B 121.6(4)
C25B C20B C17B 120.4(4)
C22B C21B C20B 121.1(5)
C22B C21B H21B 119.4
C20B C21B H21B 119.4
C21B C22B C23B 119.3(5)
C21B C22B H22B 120.4
C23B C22B H22B 120.4
C24B C23B C22B 120.6(5)
C24B C23B Br1B 119.7(4)
C22B C23B Br1B 119.6(4)
C23B C24B C25B 119.6(5)
C23B C24B H24B 120.2
C25B C24B H24B 120.2
C24B C25B C20B 121.3(4)
C24B C25B H25B 119.3
C20B C25B H25B 119.3

loop_
_geom_bond_atom_site_label_1
_geom_bond_atom_site_label_2
_geom_bond_distance
Br1A C23A 1.901(5)
O19A N18A 1.400(5)
O19A H19A 0.8400
N10A C9A 1.359(7)
N10A C6A 1.375(6)
N10A H101 0.861(19)
N11A C4A 1.383(6)
N11A C1A 1.386(6)
N11A H111 0.888(19)
N18A C17A 1.280(6)
C1A C2A 1.369(7)
C1A C16A 1.511(6)
C2A C3A 1.418(6)
C2A H2A 0.9500
C3A C4A 1.365(7)
C3A H3A 0.9500
C4A C5A 1.527(6)
C5A C6A 1.501(7)
C5A C12A 1.561(7)
C5A C14A 1.568(7)
C6A C7A 1.384(7)
C7A C8A 1.419(7)
C7A H7A 0.9500
C8A C9A 1.356(7)
C8A H8A 0.9500
C9A H9A 0.9500
C12A C13A 1.525(7)
C12A H12C 0.9900
C12A H12D 0.9900
C13A H13A 0.9800
C13A H13B 0.9800
C13A H13C 0.9800
C14A C15A 1.468(10)
C14A C15C 1.493(14)
C16A C17A 1.507(6)
C16A H16C 0.9900
C16A H16D 0.9900
C17A C20A 1.471(6)
C20A C25A 1.389(6)
C20A C21A 1.396(6)
C21A C22A 1.366(7)
C21A H21A 0.9500
C22A C23A 1.381(7)
C22A H22A 0.9500
C23A C24A 1.387(7)
C24A C25A 1.376(7)
C24A H24A 0.9500
C25A H25A 0.9500
Br1B C23B 1.893(5)
O19B N18B 1.406(5)
O19B H19B 0.8400
N10B C6B 1.374(6)
N10B C9B 1.377(6)
N10B H100 0.901(19)
N11B C1B 1.370(6)
N11B C4B 1.375(6)
N11B H112 0.862(18)
N18B C17B 1.284(6)
C1B C2B 1.356(6)
C1B C16B 1.488(7)
C2B C3B 1.398(7)
C2B H2B 0.9500
C3B C4B 1.362(6)
C3B H3B 0.9500
C4B C5B 1.507(7)
C5B C6B 1.513(7)
C5B C12B 1.534(6)
C5B C14B 1.557(6)
C6B C7B 1.377(7)
C7B C8B 1.425(7)
C7B H7B 0.9500
C8B C9B 1.352(7)
C8B H8B 0.9500
C9B H9B 0.9500
C12B C13B 1.522(7)
C12B H12A 0.9900
C12B H12B 0.9900
C13B H13D 0.9800
C13B H13E 0.9800
C13B H13F 0.9800
C14B C15B 1.512(7)
C14B H14A 0.9900
C14B H14B 0.9900
C15B H15A 0.9800
C15B H15B 0.9800
C15B H15C 0.9800
C16B C17B 1.496(7)
C16B H16A 0.9900
C16B H16B 0.9900
C17B C20B 1.480(7)
C20B C21B 1.380(6)
C20B C25B 1.393(6)
C21B C22B 1.376(7)
C21B H21B 0.9500
C22B C23B 1.387(7)
C22B H22B 0.9500
C23B C24B 1.362(6)
C24B C25B 1.371(7)
C24B H24B 0.9500
C25B H25B 0.9500

loop_
_geom_torsion_atom_site_label_1
_geom_torsion_atom_site_label_2
_geom_torsion_atom_site_label_3
_geom_torsion_atom_site_label_4
_geom_torsion
C4A N11A C1A C2A 0.0(5)
C4A N11A C1A C16A -178.5(4)
N11A C1A C2A C3A -0.2(5)
C16A C1A C2A C3A 178.1(5)
C1A C2A C3A C4A 0.3(6)
C2A C3A C4A N11A -0.3(6)
C2A C3A C4A C5A 174.9(5)
C1A N11A C4A C3A 0.2(6)
C1A N11A C4A C5A -175.7(4)
C3A C4A C5A C6A 131.0(6)
N11A C4A C5A C6A -54.4(6)
C3A C4A C5A C12A -110.6(6)
N11A C4A C5A C12A 64.1(6)
C3A C4A C5A C14A 9.2(8)
N11A C4A C5A C14A -176.2(4)
C9A N10A C6A C7A 0.5(6)
C9A N10A C6A C5A -175.0(4)
C4A C5A C6A N10A -34.9(7)
C12A C5A C6A N10A -153.4(4)
C14A C5A C6A N10A 85.7(5)
C4A C5A C6A C7A 151.0(5)
C12A C5A C6A C7A 32.5(7)
C14A C5A C6A C7A -88.5(7)
N10A C6A C7A C8A -0.9(6)
C5A C6A C7A C8A 174.0(5)
C6A C7A C8A C9A 1.0(6)
C7A C8A C9A N10A -0.7(6)
C6A N10A C9A C8A 0.2(6)
C6A C5A C12A C13A -179.6(4)
C4A C5A C12A C13A 60.2(6)
C14A C5A C12A C13A -58.5(6)
C6A C5A C14A C15A 55.3(8)
C4A C5A C14A C15A 177.3(7)
C12A C5A C14A C15A -64.3(8)
C6A C5A C14A C15C -46.6(8)
C4A C5A C14A C15C 75.4(8)
C12A C5A C14A C15C -166.2(7)
C2A C1A C16A C17A 1.3(7)
N11A C1A C16A C17A 179.4(4)
O19A N18A C17A C20A -179.7(4)
O19A N18A C17A C16A -2.1(6)
C1A C16A C17A N18A -79.9(6)
C1A C16A C17A C20A 97.6(5)
N18A C17A C20A C25A -25.1(7)
C16A C17A C20A C25A 157.3(5)
N18A C17A C20A C21A 154.6(5)
C16A C17A C20A C21A -23.1(7)
C25A C20A C21A C22A 1.7(8)
C17A C20A C21A C22A -177.9(5)
C20A C21A C22A C23A -0.9(8)
C21A C22A C23A C24A 0.3(9)
C21A C22A C23A Br1A 179.5(4)
C22A C23A C24A C25A -0.5(9)
Br1A C23A C24A C25A -179.7(4)
C23A C24A C25A C20A 1.4(9)
C21A C20A C25A C24A -1.9(8)
C17A C20A C25A C24A 177.7(5)
C4B N11B C1B C2B 0.6(5)
C4B N11B C1B C16B -177.3(4)
N11B C1B C2B C3B -0.4(6)
C16B C1B C2B C3B 177.2(5)
C1B C2B C3B C4B 0.0(6)
C2B C3B C4B N11B 0.4(6)
C2B C3B C4B C5B -178.6(5)
C1B N11B C4B C3B -0.6(5)
C1B N11B C4B C5B 178.5(4)
C3B C4B C5B C6B -117.8(6)
N11B C4B C5B C6B 63.4(6)
C3B C4B C5B C12B 122.9(6)
N11B C4B C5B C12B -55.8(6)
C3B C4B C5B C14B 0.8(7)
N11B C4B C5B C14B -178.0(4)
C9B N10B C6B C7B 0.3(5)
C9B N10B C6B C5B 177.3(4)
C4B C5B C6B N10B 31.5(6)
C12B C5B C6B N10B 152.6(4)
C14B C5B C6B N10B -86.4(5)
C4B C5B C6B C7B -152.3(5)
C12B C5B C6B C7B -31.3(7)
C14B C5B C6B C7B 89.7(6)
N10B C6B C7B C8B -0.6(6)
C5B C6B C7B C8B -177.1(5)
C6B C7B C8B C9B 0.6(6)
C7B C8B C9B N10B -0.4(6)
C6B N10B C9B C8B 0.1(6)
C4B C5B C12B C13B -66.1(6)
C6B C5B C12B C13B 173.9(5)
C14B C5B C12B C13B 54.2(6)
C4B C5B C14B C15B 177.4(5)
C6B C5B C14B C15B -63.7(6)
C12B C5B C14B C15B 55.3(6)
C2B C1B C16B C17B 114.3(6)
N11B C1B C16B C17B -68.4(6)
O19B N18B C17B C20B -178.1(4)
O19B N18B C17B C16B 3.9(6)
C1B C16B C17B N18B 79.8(6)
C1B C16B C17B C20B -98.0(6)
N18B C17B C20B C21B -160.3(5)
C16B C17B C20B C21B 17.7(8)
N18B C17B C20B C25B 18.1(7)
C16B C17B C20B C25B -163.9(5)
C25B C20B C21B C22B 0.3(8)
C17B C20B C21B C22B 178.8(5)
C20B C21B C22B C23B -0.7(8)
C21B C22B C23B C24B 1.5(8)
C21B C22B C23B Br1B 178.0(4)
C22B C23B C24B C25B -1.7(8)
Br1B C23B C24B C25B -178.3(4)
C23B C24B C25B C20B 1.3(8)
C21B C20B C25B C24B -0.6(8)
C17B C20B C25B C24B -179.1(5)
